data_7238487
loop_
_publ_author_name
'Han, Zheng-Bo'
'Liang, Yan-Fang'
'Zhou, Ming'
'Zhang, Ya-Ru'
'Li, Li'
'Tong, Jian'

_publ_section_title
;
 Two chiral Zn(ii) metal--organic frameworks with dinuclear Zn2(COO)3
 secondary building units: a 2-D (6,3) net and a 3-D 3-fold
 interpenetrating (3,5)-connected network
;
_journal_issue 20
_journal_name_full CrystEngComm
_journal_page_first 6952
_journal_paper_doi 10.1039/c2ce25430a
_journal_volume 14
_journal_year 2012
_chemical_formula_sum 'C85 H110 N12 O20 Zn2'
_chemical_formula_weight 1750.64
_space_group_IT_number 169
_space_group_name_Hall 'P 61'
_space_group_name_H-M_alt 'P 61'
_symmetry_cell_setting hexagonal
_symmetry_space_group_name_H-M 'P 61'
_atom_sites_solution_primary direct
_atom_sites_solution_secondary difmap
_audit_creation_method SHELXL-97
_cell_angle_alpha 90.00
_cell_angle_beta 90.00
_cell_angle_gamma 120.00
_cell_formula_units_Z 6
_cell_length_a 23.965(3)
_cell_length_b 23.965(3)
_cell_length_c 26.192(6)
_cell_measurement_reflns_used 3719
_cell_measurement_temperature 296(2)
_cell_measurement_theta_max 12.96
_cell_measurement_theta_min 2.30
_cell_volume 13027(4)
_computing_cell_refinement 'SAINT (Bruker, 2001)'
_computing_data_collection 'SMART (Bruker, 2001)'
_computing_data_reduction 'SAINT (Bruker, 2001)'
_computing_molecular_graphics 'SHELXTL (Bruker, 2001)'
_computing_publication_material 'SHELXTL (Bruker, 2001)'
_computing_structure_refinement 'SHELXL97 (Sheldrick, 1997)'
_computing_structure_solution 'SHELXS97 (Sheldrick, 1997)'
_diffrn_ambient_temperature 296(2)
_diffrn_measured_fraction_theta_full 0.994
_diffrn_measured_fraction_theta_max 0.994
_diffrn_measurement_device_type 'Bruker SMART APEX area-detector'
_diffrn_measurement_method '\f and \w scan'
_diffrn_radiation_monochromator graphite
_diffrn_radiation_source 'fine-focus sealed tube'
_diffrn_radiation_type MoK\a
_diffrn_radiation_wavelength 0.71073
_diffrn_reflns_av_R_equivalents 0.0977
_diffrn_reflns_av_sigmaI/netI 0.0522
_diffrn_reflns_limit_h_max 15
_diffrn_reflns_limit_h_min -14
_diffrn_reflns_limit_k_max 14
_diffrn_reflns_limit_k_min -15
_diffrn_reflns_limit_l_max 16
_diffrn_reflns_limit_l_min -16
_diffrn_reflns_number 18297
_diffrn_reflns_theta_full 13.07
_diffrn_reflns_theta_max 13.07
_diffrn_reflns_theta_min 1.70
_diffrn_standards_decay_% 0
_diffrn_standards_interval_time 0
_diffrn_standards_number 0
_exptl_absorpt_coefficient_mu 0.584
_exptl_absorpt_correction_T_max 0.8853
_exptl_absorpt_correction_T_min 0.8139
_exptl_absorpt_correction_type multi-scan
_exptl_crystal_colour colorless
_exptl_crystal_density_diffrn 0.720
_exptl_crystal_density_method 'not measured'
_exptl_crystal_description block
_exptl_crystal_F_000 2790
_exptl_crystal_size_max 0.37
_exptl_crystal_size_mid 0.27
_exptl_crystal_size_min 0.21
_platon_squeeze_details
;
;
_refine_diff_density_max 0.433
_refine_diff_density_min -0.291
_refine_diff_density_rms 0.055
_refine_ls_abs_structure_details 'Flack H D (1983), Acta Cryst. A39, 876-881'
_refine_ls_abs_structure_Flack 0.14(9)
_refine_ls_extinction_method none
_refine_ls_goodness_of_fit_ref 1.064
_refine_ls_matrix_type full
_refine_ls_number_parameters 131
_refine_ls_number_reflns 2318
_refine_ls_number_restraints 4
_refine_ls_restrained_S_all 1.699
_refine_ls_R_factor_all 0.0832
_refine_ls_R_factor_gt 0.0739
_refine_ls_shift/su_max 0.000
_refine_ls_shift/su_mean 0.000
_refine_ls_structure_factor_coef Fsqd
_refine_ls_weighting_details 'calc w=1/[\s^2^(Fo^2^)+(0.1492P)^2^+0.0000P] where P=(Fo^2^+2Fc^2^)/3'
_refine_ls_weighting_scheme calc
_refine_ls_wR_factor_gt 0.1947
_refine_ls_wR_factor_ref 0.2012
_reflns_number_gt 1902
_reflns_number_total 2318
_reflns_threshold_expression >2sigma(I)
_cod_data_source_file c2ce25430a.txt
_cod_data_source_block 2
_cod_original_sg_symbol_H-M P6(1)
_cod_original_formula_sum 'C85 H110 Zn2 N12 O20'
_cod_database_code 7238487

loop_
_symmetry_equiv_pos_as_xyz
'x, y, z'
'x-y, x, z+1/6'
'-y, x-y, z+1/3'
'-x, -y, z+1/2'
'-x+y, -x, z+2/3'
'y, -x+y, z+5/6'

loop_
_atom_site_label
_atom_site_type_symbol
_atom_site_fract_x
_atom_site_fract_y
_atom_site_fract_z
_atom_site_U_iso_or_equiv
_atom_site_adp_type
_atom_site_occupancy
_atom_site_symmetry_multiplicity
_atom_site_calc_flag
_atom_site_refinement_flags
Zn1 Zn 0.4516(2) 0.5453(2) 0.43281(16) 0.079(3) Uani 1 1 d .
Zn2 Zn 0.45462(19) 0.5487(2) 0.55699(16) 0.069(3) Uani 1 1 d .
C1 C 0.7520(15) 0.2472(15) 0.4970(12) 0.106(14) Uiso 1 1 d G
C2 C 0.8189(15) 0.2805(8) 0.5003(11) 0.071(13) Uiso 1 1 d G
C3 C 0.8522(8) 0.2469(15) 0.4998(10) 0.087(14) Uiso 1 1 d G
C4 C 0.8188(15) 0.1801(15) 0.4961(11) 0.052(10) Uiso 1 1 d G
C5 C 0.7519(15) 0.1468(8) 0.4929(10) 0.044(11) Uiso 1 1 d G
C6 C 0.7185(8) 0.1804(15) 0.4933(11) 0.075(13) Uiso 1 1 d G
C7 C 0.7182(16) 0.2845(16) 0.4977(15) 0.092(13) Uiso 1 1 d G
C8 C 0.6638(18) 0.2633(10) 0.4672(11) 0.132(18) Uiso 1 1 d G
C9 C 0.6286(10) 0.2950(17) 0.4686(11) 0.108(16) Uiso 1 1 d G
C10 C 0.6476(16) 0.3479(16) 0.5004(14) 0.081(13) Uiso 1 1 d G
C11 C 0.7020(18) 0.3691(10) 0.5310(10) 0.107(16) Uiso 1 1 d G
C12 C 0.7372(10) 0.3374(18) 0.5296(11) 0.103(15) Uiso 1 1 d G
C13 C 0.6166(8) 0.3881(8) 0.4928(12) 0.043(10) Uiso 1 1 d G
C14 C 0.5886(9) 0.3937(8) 0.4480(9) 0.065(13) Uiso 1 1 d G
C15 C 0.5538(7) 0.4259(7) 0.4485(7) 0.088(14) Uiso 1 1 d GD
C16 C 0.5470(6) 0.4524(5) 0.4936(9) 0.096(12) Uiso 1 1 d GD
C17 C 0.5750(8) 0.4468(7) 0.5383(7) 0.16(2) Uiso 1 1 d GD
C18 C 0.6098(8) 0.4146(9) 0.5379(9) 0.129(17) Uiso 1 1 d G
C19 C 0.5181(7) 0.5070(6) 0.4905(15) 0.105(14) Uiso 1 1 d GD
C20 C 0.9266(8) 0.2836(14) 0.5049(11) 0.056(12) Uiso 1 1 d G
C21 C 0.9600(16) 0.2599(9) 0.4777(9) 0.095(15) Uiso 1 1 d G
C22 C 1.0270(16) 0.2928(16) 0.4783(10) 0.074(13) Uiso 1 1 d G
C23 C 1.0605(8) 0.3494(15) 0.5062(12) 0.095(14) Uiso 1 1 d G
C24 C 1.0270(17) 0.3732(10) 0.5335(10) 0.102(16) Uiso 1 1 d G
C25 C 0.9601(17) 0.3402(16) 0.5329(9) 0.087(14) Uiso 1 1 d G
C26 C 1.1335(8) 0.3924(9) 0.5082(10) 0.067(13) Uiso 1 1 d G
C27 C 1.1604(11) 0.3904(10) 0.4617(9) 0.077(14) Uiso 1 1 d G
C28 C 1.2270(12) 0.4229(11) 0.4558(6) 0.092(15) Uiso 1 1 d G
C29 C 1.2666(8) 0.4574(8) 0.4964(7) 0.070(13) Uiso 1 1 d G
C30 C 1.2398(10) 0.4594(9) 0.5429(6) 0.055(12) Uiso 1 1 d G
C31 C 1.1732(10) 0.4269(11) 0.5488(8) 0.080(14) Uiso 1 1 d G
C32 C 1.3341(8) 0.4973(11) 0.5014(12) 0.069(12) Uiso 1 1 d G
C33 C 0.7188(13) 0.0744(7) 0.4861(10) 0.050(11) Uiso 1 1 d G
C34 C 0.6603(15) 0.0419(15) 0.4604(9) 0.067(13) Uiso 1 1 d G
C35 C 0.6258(9) -0.0250(15) 0.4601(9) 0.071(13) Uiso 1 1 d G
C36 C 0.6498(14) -0.0595(7) 0.4856(11) 0.084(14) Uiso 1 1 d G
C37 C 0.7082(15) -0.0271(15) 0.5113(9) 0.086(14) Uiso 1 1 d G
C38 C 0.7428(9) 0.0399(16) 0.5116(9) 0.078(14) Uiso 1 1 d G
C39 C 0.6122(7) -0.1342(7) 0.4819(7) 0.054(12) Uiso 1 1 d G
C40 C 0.5773(7) -0.1700(8) 0.4399(6) 0.049(12) Uiso 1 1 d G
C41 C 0.5395(8) -0.2366(8) 0.4435(6) 0.066(13) Uiso 1 1 d G
C42 C 0.5365(7) -0.2674(7) 0.4893(6) 0.049(12) Uiso 1 1 d G
C43 C 0.5713(9) -0.2316(8) 0.5313(6) 0.123(17) Uiso 1 1 d G
C44 C 0.6092(10) -0.1650(8) 0.5277(7) 0.109(16) Uiso 1 1 d G
C45 C 0.5113(8) -0.3367(7) 0.4931(8) 0.049(11) Uiso 1 1 d G
C46 C 0.563(3) 0.5053(19) 0.146(2) 0.22(3) Uiso 1 1 d G
C47 C 0.5321(4) 0.4997(4) 0.1988(5) 0.142(18) Uiso 1 1 d G
C48 C 0.4781(4) 0.4619(4) 0.2286(5) 0.18(2) Uiso 1 1 d G
C49 C 0.4725(4) 0.4830(4) 0.2767(5) 0.21(2) Uiso 1 1 d G
C50 C 0.5209(4) 0.5419(4) 0.2951(5) 0.137(18) Uiso 1 1 d G
C51 C 0.5749(4) 0.5797(4) 0.2653(5) 0.25(3) Uiso 1 1 d G
C52 C 0.5805(4) 0.5586(4) 0.2171(5) 0.19(2) Uiso 1 1 d G
C53 C 0.5070(4) 0.5648(4) 0.3508(5) 0.19(2) Uiso 1 1 d G
N1 N 0.6310(4) 0.6512(4) 0.2991(5) 0.27(2) Uiso 1 1 d G
O1 O 0.4844(4) 0.4925(4) 0.4555(5) 0.121(11) Uiso 1 1 d GD
O2 O 0.5062(4) 0.5083(4) 0.5335(5) 0.107(10) Uiso 1 1 d GD
O3 O 1.3670(4) 0.5202(6) 0.5395(7) 0.097(9) Uiso 1 1 d G
O4 O 1.3584(4) 0.4930(6) 0.4590(7) 0.079(9) Uiso 1 1 d G
O5 O 0.5015(6) -0.3635(4) 0.5346(6) 0.058(7) Uiso 1 1 d G
O6 O 0.4738(6) -0.3679(4) 0.4539(6) 0.132(11) Uiso 1 1 d G
O7 O 0.5388(5) 0.4517(5) 0.1349(5) 0.069(10) Uiso 1 1 d G
O8 O 0.6055(5) 0.5462(5) 0.1213(5) 0.194(15) Uiso 1 1 d G
O9 O 0.5507(4) 0.6012(4) 0.3789(5) 0.185(14) Uiso 1 1 d G
O10 O 0.4524(4) 0.5377(4) 0.3672(5) 0.116(12) Uiso 1 1 d G

loop_
_atom_site_aniso_label
_atom_site_aniso_U_11
_atom_site_aniso_U_22
_atom_site_aniso_U_33
_atom_site_aniso_U_23
_atom_site_aniso_U_13
_atom_site_aniso_U_12
Zn1 0.075(5) 0.075(5) 0.091(6) -0.017(3) -0.011(3) 0.040(3)
Zn2 0.051(4) 0.056(4) 0.096(6) 0.007(3) 0.001(3) 0.024(3)

loop_
_atom_type_symbol
_atom_type_description
_atom_type_scat_dispersion_real
_atom_type_scat_dispersion_imag
_atom_type_scat_source
C C 0.0033 0.0016 'International Tables Vol C Tables 4.2.6.8 and 6.1.1.4'
H H 0.0000 0.0000 'International Tables Vol C Tables 4.2.6.8 and 6.1.1.4'
N N 0.0061 0.0033 'International Tables Vol C Tables 4.2.6.8 and 6.1.1.4'
O O 0.0106 0.0060 'International Tables Vol C Tables 4.2.6.8 and 6.1.1.4'
Zn Zn 0.2839 1.4301 'International Tables Vol C Tables 4.2.6.8 and 6.1.1.4'

loop_
_geom_angle_atom_site_label_1
_geom_angle_atom_site_label_2
_geom_angle_atom_site_label_3
_geom_angle
_geom_angle_site_symmetry_1
_geom_angle_site_symmetry_3
O10 Zn1 O1 102.1(5) . .
O10 Zn1 O6 112.6(6) . 1_565
O1 Zn1 O6 129.9(7) . 1_565
O10 Zn1 O4 109.5(6) . 1_455
O1 Zn1 O4 100.1(5) . 1_455
O6 Zn1 O4 101.0(4) 1_565 1_455
O10 Zn1 C53 27.50(19) . .
O1 Zn1 C53 92.0(4) . .
O6 Zn1 C53 102.3(5) 1_565 .
O4 Zn1 C53 136.9(6) 1_455 .
O3 Zn2 O5 104.8(5) 1_455 1_565
O3 Zn2 O2 125.8(6) 1_455 .
O5 Zn2 O2 105.7(5) 1_565 .
O3 Zn2 O7 108.1(6) 1_455 4_665
O5 Zn2 O7 107.8(5) 1_565 4_665
O2 Zn2 O7 103.6(4) . 4_665
O3 Zn2 C46 99(3) 1_455 4_665
O5 Zn2 C46 133(2) 1_565 4_665
O2 Zn2 C46 91.1(17) . 4_665
O7 Zn2 C46 25.4(17) 4_665 4_665
C2 C1 C6 120.0 . .
C2 C1 C7 119(3) . .
C6 C1 C7 121(3) . .
C1 C2 C3 120.0 . .
C2 C3 C4 120.0 . .
C2 C3 C20 120(3) . .
C4 C3 C20 120(3) . .
C5 C4 C3 120.0 . .
C6 C5 C4 120.0 . .
C6 C5 C33 123(3) . .
C4 C5 C33 117(3) . .
C5 C6 C1 120.0 . .
C8 C7 C12 120.0 . .
C8 C7 C1 118(4) . .
C12 C7 C1 122(4) . .
C9 C8 C7 120.0 . .
C8 C9 C10 120.0 . .
C11 C10 C9 120.0 . .
C11 C10 C13 121(4) . .
C9 C10 C13 118(4) . .
C10 C11 C12 120.0 . .
C11 C12 C7 120.0 . .
C14 C13 C18 120.0 . .
C14 C13 C10 127(3) . .
C18 C13 C10 113(3) . .
C13 C14 C15 120.0 . .
C16 C15 C14 120.0 . .
C15 C16 C17 120.0 . .
C15 C16 C19 118.7 . .
C17 C16 C19 119.9 . .
C18 C17 C16 120.0 . .
C17 C18 C13 120.0 . .
O1 C19 O2 129.2(12) . .
O1 C19 C16 106.8(14) . .
O2 C19 C16 99.7(13) . .
C21 C20 C25 120.0 . .
C21 C20 C3 117(3) . .
C25 C20 C3 123(3) . .
C20 C21 C22 120.0 . .
C23 C22 C21 120.0 . .
C24 C23 C22 120.0 . .
C24 C23 C26 114(3) . .
C22 C23 C26 126(3) . .
C25 C24 C23 120.0 . .
C24 C25 C20 120.0 . .
C27 C26 C31 120.0 . .
C27 C26 C23 110(2) . .
C31 C26 C23 130(2) . .
C28 C27 C26 120.0 . .
C27 C28 C29 120.0 . .
C30 C29 C28 120.0 . .
C30 C29 C32 106.8 . .
C28 C29 C32 133.1 . .
C31 C30 C29 120.0 . .
C30 C31 C26 120.0 . .
O3 C32 O4 122.0(15) . .
O3 C32 C29 130.0(16) . .
O4 C32 C29 106.1(15) . .
C34 C33 C38 120.0 . .
C34 C33 C5 120(3) . .
C38 C33 C5 119(3) . .
C33 C34 C35 120.0 . .
C34 C35 C36 120.0 . .
C37 C36 C35 120.0 . .
C37 C36 C39 121(3) . .
C35 C36 C39 119(3) . .
C36 C37 C38 120.0 . .
C37 C38 C33 120.0 . .
C40 C39 C44 120.0 . .
C40 C39 C36 125.7(14) . .
C44 C39 C36 113.9(14) . .
C41 C40 C39 120.0 . .
C42 C41 C40 120.0 . .
C41 C42 C43 120.0 . .
C41 C42 C45 123.1 . .
C43 C42 C45 115.3 . .
C44 C43 C42 120.0 . .
C43 C44 C39 120.0 . .
O5 C45 O6 119.6(15) . .
O5 C45 C42 121.3(11) . .
O6 C45 C42 111.6(8) . .
O7 C46 O8 122(5) . .
O7 C46 C47 100(3) . .
O8 C46 C47 137(4) . .
O7 C46 Zn2 50(2) . 4_664
O8 C46 Zn2 78(3) . 4_664
C47 C46 Zn2 144(3) . 4_664
C48 C47 C52 120.0 . .
C48 C47 C46 144(2) . .
C52 C47 C46 96(2) . .
C49 C48 C47 120.0 . .
C48 C49 C50 120.0 . .
C51 C50 C49 120.0 . .
C51 C50 C53 123.8 . .
C49 C50 C53 116.0 . .
C50 C51 C52 120.0 . .
C50 C51 N1 110.7 . .
C52 C51 N1 129.2 . .
C51 C52 C47 120.0 . .
O10 C53 O9 118.8 . .
O10 C53 C50 118.5 . .
O9 C53 C50 121.8 . .
O10 C53 Zn1 41.2(3) . .
O9 C53 Zn1 78.3(3) . .
C50 C53 Zn1 153.4(2) . .
C19 O1 Zn1 120.7(10) . .
C19 O2 Zn2 121.8(11) . .
C32 O3 Zn2 134.8(13) . 1_655
C32 O4 Zn1 129.6(11) . 1_655
C45 O5 Zn2 134.6(12) . 1_545
C45 O6 Zn1 124.7(9) . 1_545
C46 O7 Zn2 105(2) . 4_664
C53 O10 Zn1 111.3(3) . .

loop_
_geom_bond_atom_site_label_1
_geom_bond_atom_site_label_2
_geom_bond_distance
_geom_bond_site_symmetry_2
Zn1 O10 1.730(15) .
Zn1 O1 1.890(9) .
Zn1 O6 1.950(10) 1_565
Zn1 O4 2.056(10) 1_455
Zn1 C53 2.445(13) .
Zn2 O3 1.911(11) 1_455
Zn2 O5 1.915(11) 1_565
Zn2 O2 2.009(8) .
Zn2 O7 2.048(15) 4_665
Zn2 C46 2.59(7) 4_665
C1 C2 1.3900 .
C1 C6 1.3900 .
C1 C7 1.48(2) .
C2 C3 1.3900 .
C3 C4 1.3900 .
C3 C20 1.55(2) .
C4 C5 1.3900 .
C5 C6 1.3900 .
C5 C33 1.52(2) .
C7 C8 1.3900 .
C7 C12 1.3900 .
C8 C9 1.3900 .
C9 C10 1.3900 .
C10 C11 1.3900 .
C10 C13 1.50(2) .
C11 C12 1.3900 .
C13 C14 1.3900 .
C13 C18 1.3900 .
C14 C15 1.3900 .
C15 C16 1.3900 .
C16 C17 1.3900 .
C16 C19 1.7618 .
C17 C18 1.3900 .
C19 O1 1.16(4) .
C19 O2 1.17(4) .
C20 C21 1.3900 .
C20 C25 1.3900 .
C21 C22 1.3900 .
C22 C23 1.3900 .
C23 C24 1.3900 .
C23 C26 1.52(2) .
C24 C25 1.3900 .
C26 C27 1.3900 .
C26 C31 1.3900 .
C27 C28 1.3900 .
C28 C29 1.3900 .
C29 C30 1.3900 .
C29 C32 1.4147 .
C30 C31 1.3900 .
C32 O3 1.22(3) .
C32 O4 1.28(3) .
C33 C34 1.3900 .
C33 C38 1.3900 .
C34 C35 1.3900 .
C35 C36 1.3900 .
C36 C37 1.3900 .
C36 C39 1.55(2) .
C37 C38 1.3900 .
C39 C40 1.3900 .
C39 C44 1.3900 .
C40 C41 1.3900 .
C41 C42 1.3900 .
C42 C43 1.3900 .
C42 C45 1.4592 .
C43 C44 1.3900 .
C45 O5 1.22(2) .
C45 O6 1.32(2) .
C46 O7 1.15(5) .
C46 O8 1.19(5) .
C46 C47 1.54(6) .
C46 Zn2 2.59(6) 4_664
C47 C48 1.3900 .
C47 C52 1.3900 .
C48 C49 1.3900 .
C49 C50 1.3900 .
C50 C51 1.3900 .
C50 C53 1.6514 .
C51 C52 1.3900 .
C51 N1 1.7952 .
C53 O10 1.2114 .
C53 O9 1.2187 .
O3 Zn2 1.911(8) 1_655
O4 Zn1 2.056(11) 1_655
O5 Zn2 1.915(9) 1_545
O6 Zn1 1.950(9) 1_545
O7 Zn2 2.048(13) 4_664

loop_
_platon_squeeze_void_nr
_platon_squeeze_void_average_x
_platon_squeeze_void_average_y
_platon_squeeze_void_average_z
_platon_squeeze_void_volume
_platon_squeeze_void_count_electrons
_platon_squeeze_void_content
1 0.000 0.000 -0.002 7841 1199 ' '
